data_8106270
loop_
_publ_author_name
'Zhou, Jinhui'
'Huang, Cuicui'
'Shi, Maojian'
'Liu, Jing'
'Ding, Lin'

_publ_section_title
;
 Crystal structure of
 2-[[4-[2-[4-(4-methoxyphenyl)-1-piperazinyl]ethyl]phenyl]
 methyl]-1H-isoindole-1,3(2H)-dione, C28H29N3O3
;
_journal_issue 4
_journal_name_full 'Zeitschrift f\"ur Kristallographie - New Crystal Structures'
_journal_page_first 711
_journal_page_last 714
_journal_paper_doi 10.1515/ncrs-2018-0034
_journal_volume 233
_journal_year 2018
_chemical_formula_moiety 'C28 H29 N3 O3'
_chemical_formula_sum 'C28 H29 N3 O3'
_chemical_formula_weight 455.54
_space_group_crystal_system triclinic
_space_group_IT_number 2
_space_group_name_Hall '-P 1'
_space_group_name_H-M_alt 'P -1'
_atom_sites_solution_hydrogens geom
_cell_angle_alpha 107.142(3)
_cell_angle_beta 92.773(3)
_cell_angle_gamma 104.240(3)
_cell_formula_units_Z 4
_cell_length_a 8.2887(3)
_cell_length_b 14.1977(5)
_cell_length_c 21.3385(7)
_cell_measurement_reflns_used 9054
_cell_measurement_temperature 100.00(10)
_cell_measurement_theta_max 73.4220
_cell_measurement_theta_min 4.5590
_cell_volume 2305.95(15)
_computing_cell_refinement 'CrysAlisPro 1.171.38.43f (Rigaku OD, 2015)'
_computing_data_collection 'CrysAlisPro 1.171.38.43f (Rigaku OD, 2015)'
_computing_data_reduction 'CrysAlisPro 1.171.38.43f (Rigaku OD, 2015)'
_computing_molecular_graphics 'Olex2 (Dolomanov et al., 2009)'
_computing_publication_material 'Olex2 (Dolomanov et al., 2009)'
_computing_structure_refinement 'ShelXL (Sheldrick, 2015)'
_computing_structure_solution 'ShelXT (Sheldrick, 2015)'
_diffrn_ambient_environment N~2~
_diffrn_ambient_temperature 100.00(10)
_diffrn_detector 'CCD plate'
_diffrn_detector_area_resol_mean 5.2684
_diffrn_detector_type AtlasS2
_diffrn_measured_fraction_theta_full 0.998
_diffrn_measured_fraction_theta_max 0.959
_diffrn_measurement_details
'List of Runs (angles in degrees, time in seconds): # Type Start End Width t~exp~ \w \q \k \f Frames -------------------------------------------------------------------------- 1 \w 18.00 44.00 1.00 1.00 -- 40.98 37.00 60.00 26 2 \w 88.00 115.00 1.00 1.00 -- 40.98 37.00 60.00 27 3 \w 101.00 165.00 1.00 1.00 -- 106.95 125.00 120.00 64 4 \w 115.00 141.00 1.00 1.00 -- 106.95 30.00 -30.00 26 5 \w 80.00 105.00 1.00 1.00 -- 106.95 30.00 -30.00 25 6 \w 73.00 133.00 1.00 1.00 -- 106.95 -45.00 0.00 60 7 \w 69.00 108.00 1.00 1.00 -- 106.95 -94.00 90.00 39 8 \w 76.00 140.00 1.00 1.00 -- 106.95 -77.00 150.00 64 9 \w 61.00 106.00 1.00 1.00 -- 106.95-125.00 90.00 45 10 \w 54.00 96.00 1.00 1.00 -- 40.98-125.00 -30.00 42 11 \w 41.00 121.00 1.00 1.00 -- 106.95-125.00 0.00 80 12 \w 36.00 130.00 1.00 1.00 -- 106.95 -61.00 120.00 94 13 \w 34.00 160.00 1.00 1.00 -- 106.95 -15.00 150.00 126 14 \w 33.00 116.00 1.00 1.00 -- 106.95 -30.00 -30.00 83 15 \w 90.00 147.00 1.00 1.00 -- 106.95 45.00-180.00 57 16 \w 3.00 28.00 1.00 1.00 -- 40.98 -99.00 -90.00 25 17 \w -26.00 65.00 1.00 1.00 -- 40.98 -37.00-120.00 91 18 \w -64.00 30.00 1.00 1.00 -- -40.98 57.00-180.00 94 19 \w -111.00 -18.00 1.00 1.00 -- -40.98 -57.00 30.00 93'
_diffrn_measurement_device 'four-circle diffractometer'
_diffrn_measurement_device_type 'SuperNova, Dual, Cu at zero, AtlasS2'
_diffrn_measurement_method '\w scans'
_diffrn_orient_matrix_type 'CrysAlisPro convention (1999,Acta A55,543-557)'
_diffrn_orient_matrix_UB_11 -0.0089584000
_diffrn_orient_matrix_UB_12 0.0678708000
_diffrn_orient_matrix_UB_13 0.0702053000
_diffrn_orient_matrix_UB_21 -0.0945392000
_diffrn_orient_matrix_UB_22 -0.0956598000
_diffrn_orient_matrix_UB_23 0.0166701000
_diffrn_orient_matrix_UB_31 0.1684906000
_diffrn_orient_matrix_UB_32 -0.0131258000
_diffrn_orient_matrix_UB_33 0.0245032000
_diffrn_radiation_monochromator mirror
_diffrn_radiation_probe x-ray
_diffrn_radiation_type CuK\a
_diffrn_radiation_wavelength 1.54184
_diffrn_reflns_av_R_equivalents 0.0335
_diffrn_reflns_av_unetI/netI 0.0415
_diffrn_reflns_Laue_measured_fraction_full 0.998
_diffrn_reflns_Laue_measured_fraction_max 0.959
_diffrn_reflns_limit_h_max 10
_diffrn_reflns_limit_h_min -7
_diffrn_reflns_limit_k_max 16
_diffrn_reflns_limit_k_min -17
_diffrn_reflns_limit_l_max 26
_diffrn_reflns_limit_l_min -24
_diffrn_reflns_number 15990
_diffrn_reflns_point_group_measured_fraction_full 0.998
_diffrn_reflns_point_group_measured_fraction_max 0.959
_diffrn_reflns_theta_full 67.684
_diffrn_reflns_theta_max 74.009
_diffrn_reflns_theta_min 3.399
_diffrn_source 'micro-focus sealed X-ray tube'
_diffrn_source_type 'SuperNova (Cu) X-ray Source'
_exptl_absorpt_coefficient_mu 0.688
_exptl_absorpt_correction_T_max 1.00000
_exptl_absorpt_correction_T_min 0.37690
_exptl_absorpt_correction_type multi-scan
_exptl_absorpt_process_details
;
CrysAlisPro 1.171.38.43f (Rigaku Oxford Diffraction, 2015)
Empirical absorption correction using spherical harmonics,
 implemented in SCALE3 ABSPACK scaling algorithm.
;
_exptl_crystal_colour colourless
_exptl_crystal_colour_primary colourless
_exptl_crystal_density_diffrn 1.312
_exptl_crystal_description block
_exptl_crystal_F_000 968
_exptl_crystal_size_max 0.3
_exptl_crystal_size_mid 0.2
_exptl_crystal_size_min 0.2
_refine_diff_density_max 0.290
_refine_diff_density_min -0.316
_refine_diff_density_rms 0.061
_refine_ls_extinction_coef .
_refine_ls_extinction_method none
_refine_ls_goodness_of_fit_ref 1.030
_refine_ls_hydrogen_treatment constr
_refine_ls_matrix_type full
_refine_ls_number_parameters 688
_refine_ls_number_reflns 8992
_refine_ls_number_restraints 1
_refine_ls_restrained_S_all 1.031
_refine_ls_R_factor_all 0.0620
_refine_ls_R_factor_gt 0.0555
_refine_ls_shift/su_max 0.001
_refine_ls_shift/su_mean 0.000
_refine_ls_structure_factor_coef Fsqd
_refine_ls_weighting_details 'w=1/[\s^2^(Fo^2^)+(0.0954P)^2^+0.6185P] where P=(Fo^2^+2Fc^2^)/3'
_refine_ls_weighting_scheme calc
_refine_ls_wR_factor_gt 0.1536
_refine_ls_wR_factor_ref 0.1620
_reflns_Friedel_coverage 0.000
_reflns_Friedel_fraction_full .
_reflns_Friedel_fraction_max .
_reflns_number_gt 7757
_reflns_number_total 8992
_reflns_threshold_expression 'I > 2\s(I)'
_cod_data_source_file suppl_ncrs-2018-0034_suppl.cif
_cod_data_source_block Methoxyphenyl
_cod_original_cell_volume 2305.97(15)
_cod_database_code 8106270
_shelx_space_group_comment
;
The symmetry employed for this shelxl refinement is uniquely defined
by the following loop, which should always be used as a source of
symmetry information in preference to the above space-group names.
They are only intended as comments.
;
_shelx_estimated_absorpt_t_max 0.875
_shelx_estimated_absorpt_t_min 0.820
_reflns_odcompleteness_completeness 99.89
_reflns_odcompleteness_iscentric 1
_reflns_odcompleteness_theta 66.97
_olex2_refinement_description
;
1. Fixed Uiso
 At 1.2 times of:
  All C(H) groups, All C(H,H) groups, All C(H,H,H,H) groups
 At 1.5 times of:
  All C(H,H,H) groups
2. Restrained distances
 C9A-N2A
 1.4 with sigma of 0.02
3. Others
 Sof(N2A)=Sof(H8AA)=Sof(H8AB)=Sof(C9A)=Sof(H9AA)=Sof(H9AB)=Sof(H10A)=Sof(H10B)=
 Sof(C11A)=Sof(H11C)=Sof(H11D)=Sof(C12A)=Sof(H12A)=Sof(H12B)=Sof(C13A)=
 Sof(H13A)=Sof(H13B)=Sof(C14A)=Sof(C15A)=Sof(H15A)=Sof(H16A)=Sof(H18A)=
 Sof(C19A)=Sof(H19A)=1-FVAR(1)
 Sof(N2A')=Sof(C11')=Sof(H11A)=Sof(H11B)=Sof(C9')=Sof(H9'A)=Sof(H9'B)=
 Sof(C19')=Sof(H19')=Sof(C15')=Sof(H15')=Sof(H8AC)=Sof(H8AD)=Sof(H10C)=
 Sof(H10D)=Sof(C12')=Sof(H12C)=Sof(H12D)=Sof(C13')=Sof(H13C)=Sof(H13D)=
 Sof(C14')=Sof(H16B)=Sof(H18B)=FVAR(1)
4.a Secondary CH2 refined with riding coordinates:
 C11'(H11A,H11B), C9'(H9'A,H9'B), C8A(H8AA,H8AB), C8A(H8AC,H8AD), C9A(H9AA,
 H9AB), C10A(H10A,H10B), C10A(H10C,H10D), C11A(H11C,H11D), C12A(H12A,H12B),
 C12'(H12C,H12D), C13A(H13A,H13B), C13'(H13C,H13D), C20A(H20A,H20B), C8B(H8BA,
 H8BB), C9B(H9BA,H9BB), C10B(H10E,H10F), C11B(H11E,H11F), C12B(H12E,H12F),
 C13B(H13E,H13F), C20B(H20C,H20D)
4.b Aromatic/amide H refined with riding coordinates:
 C19'(H19'), C3A(H3A), C15'(H15'), C4A(H4A), C6A(H6A), C7A(H7A), C15A(H15A),
 C16A(H16A), C16A(H16B), C18A(H18A), C18A(H18B), C19A(H19A), C25A(H25A),
 C26A(H26A), C27A(H27A), C28A(H28A), C3B(H3B), C4B(H4B), C6B(H6B), C7B(H7B),
 C15B(H15B), C16B(H16C), C18B(H18C), C19B(H19B), C25B(H25B), C26B(H26B),
 C27B(H27B), C28B(H28B)
4.c Idealised Me refined as rotating group:
 C1A(H1AA,H1AB,H1AC), C1B(H1BA,H1BB,H1BC)
;
_olex2_date_sample_data_collection 2016-12-22
_olex2_submission_special_instructions 'No special instructions were received'
_oxdiff_exptl_absorpt_empirical_details
;
Empirical correction (ABSPACK) includes:
- Absorption correction using spherical harmonics
- Frame scaling
;
_oxdiff_exptl_absorpt_empirical_full_max 1.851
_oxdiff_exptl_absorpt_empirical_full_min 0.430

loop_
_space_group_symop_operation_xyz
'x, y, z'
'-x, -y, -z'

loop_
_atom_site_label
_atom_site_type_symbol
_atom_site_fract_x
_atom_site_fract_y
_atom_site_fract_z
_atom_site_U_iso_or_equiv
_atom_site_adp_type
_atom_site_occupancy
_atom_site_site_symmetry_order
_atom_site_calc_flag
_atom_site_refinement_flags_posn
_atom_site_refinement_flags_adp
_atom_site_refinement_flags_occupancy
_atom_site_disorder_assembly
_atom_site_disorder_group
O1A O 0.94578(14) -0.38365(8) 0.02709(5) 0.0249(3) Uani 1 1 d . . . . .
O2A O 0.7976(2) 0.87148(10) 0.35045(7) 0.0473(4) Uani 1 1 d . . . . .
O3A O 1.18938(14) 0.85538(9) 0.50192(6) 0.0299(3) Uani 1 1 d . . . . .
N1A N 0.94977(16) 0.02636(10) 0.14359(7) 0.0237(3) Uani 1 1 d . . . . .
N2A N 1.0795(5) 0.2456(3) 0.1826(2) 0.0207(8) Uani 0.524(5) 1 d D . P A 1
N2A' N 1.0341(6) 0.2445(4) 0.2027(2) 0.0210(9) Uani 0.476(5) 1 d . . P A 2
N3A N 1.01801(18) 0.85778(10) 0.41402(7) 0.0272(3) Uani 1 1 d . . . . .
C11' C 0.9195(10) 0.1917(7) 0.1408(4) 0.0244(14) Uani 0.476(5) 1 d . . P A 2
H11A H 0.9262 0.2382 0.1138 0.029 Uiso 0.476(5) 1 calc R . P A 2
H11B H 0.8027 0.1732 0.1509 0.029 Uiso 0.476(5) 1 calc R . P A 2
C1A C 0.8588(2) -0.43917(12) -0.03772(8) 0.0303(4) Uani 1 1 d . . . . .
H1AA H 0.9023 -0.4030 -0.0686 0.045 Uiso 1 1 calc GR . . . .
H1AB H 0.7387 -0.4448 -0.0374 0.045 Uiso 1 1 calc GR . . . .
H1AC H 0.8758 -0.5079 -0.0517 0.045 Uiso 1 1 calc GR . . . .
C9' C 1.0179(15) 0.1794(11) 0.2448(6) 0.0255(18) Uani 0.476(5) 1 d . . P A 2
H9'A H 0.9020 0.1634 0.2562 0.031 Uiso 0.476(5) 1 calc R . P A 2
H9'B H 1.0964 0.2144 0.2863 0.031 Uiso 0.476(5) 1 calc R . P A 2
C2A C 0.94081(19) -0.28391(11) 0.05288(7) 0.0204(3) Uani 1 1 d . . . . .
C19' C 0.9713(15) 0.5926(8) 0.2262(6) 0.0229(17) Uani 0.476(5) 1 d . . P A 2
H19' H 0.9073 0.5688 0.1837 0.027 Uiso 0.476(5) 1 calc R . P A 2
C3A C 0.8420(2) -0.23776(11) 0.02391(8) 0.0230(3) Uani 1 1 d . . . . .
H3A H 0.7714 -0.2758 -0.0166 0.028 Uiso 1 1 calc R . . . .
C15' C 1.1387(16) 0.5655(11) 0.3111(6) 0.0236(18) Uani 0.476(5) 1 d . . P A 2
H15' H 1.1893 0.5215 0.3261 0.028 Uiso 0.476(5) 1 calc R . P A 2
C4A C 0.8467(2) -0.13597(12) 0.05431(8) 0.0234(3) Uani 1 1 d . . . . .
H4A H 0.7775 -0.1057 0.0343 0.028 Uiso 1 1 calc R . . . .
C5A C 0.95057(18) -0.07668(11) 0.11366(8) 0.0207(3) Uani 1 1 d . . . . .
C6A C 1.0476(2) -0.12532(12) 0.14237(8) 0.0231(3) Uani 1 1 d . . . . .
H6A H 1.1188 -0.0876 0.1828 0.028 Uiso 1 1 calc R . . . .
C7A C 1.0411(2) -0.22761(12) 0.11260(8) 0.0235(3) Uani 1 1 d . . . . .
H7A H 1.1061 -0.2593 0.1333 0.028 Uiso 1 1 calc R . . . .
C8A C 1.0596(2) 0.08108(12) 0.20599(8) 0.0267(3) Uani 1 1 d . . . . .
H8AA H 1.1775 0.0828 0.1994 0.032 Uiso 0.524(5) 1 calc R . P A 1
H8AB H 1.0277 0.0459 0.2391 0.032 Uiso 0.524(5) 1 calc R . P A 1
H8AC H 1.1773 0.0984 0.1968 0.032 Uiso 0.476(5) 1 calc R . P A 2
H8AD H 1.0504 0.0354 0.2336 0.032 Uiso 0.476(5) 1 calc R . P A 2
C9A C 1.0418(14) 0.1900(9) 0.2304(5) 0.0226(19) Uani 0.524(5) 1 d D . P A 1
H9AA H 0.9255 0.1872 0.2403 0.027 Uiso 0.524(5) 1 calc R . P A 1
H9AB H 1.1183 0.2283 0.2721 0.027 Uiso 0.524(5) 1 calc R . P A 1
C10A C 0.9680(2) 0.08854(12) 0.09916(9) 0.0340(4) Uani 1 1 d . . . . .
H10A H 1.0781 0.0907 0.0828 0.041 Uiso 0.524(5) 1 calc R . P A 1
H10B H 0.8807 0.0523 0.0604 0.041 Uiso 0.524(5) 1 calc R . P A 1
H10C H 0.8907 0.0524 0.0574 0.041 Uiso 0.476(5) 1 calc R . P A 2
H10D H 1.0846 0.1052 0.0887 0.041 Uiso 0.476(5) 1 calc R . P A 2
C11A C 0.9572(9) 0.1921(6) 0.1245(4) 0.0263(13) Uani 0.524(5) 1 d . . P A 1
H11C H 0.8430 0.1924 0.1360 0.032 Uiso 0.524(5) 1 calc R . P A 1
H11D H 0.9797 0.2267 0.0905 0.032 Uiso 0.524(5) 1 calc R . P A 1
C12A C 1.1014(4) 0.3553(2) 0.20940(14) 0.0215(8) Uani 0.524(5) 1 d . . P A 1
H12A H 1.1366 0.3859 0.1744 0.026 Uiso 0.524(5) 1 calc R . P A 1
H12B H 1.1954 0.3833 0.2460 0.026 Uiso 0.524(5) 1 calc R . P A 1
C12' C 0.9921(4) 0.3393(3) 0.23905(16) 0.0224(9) Uani 0.476(5) 1 d . . P A 2
H12C H 1.0570 0.3675 0.2838 0.027 Uiso 0.476(5) 1 calc R . P A 2
H12D H 0.8714 0.3225 0.2443 0.027 Uiso 0.476(5) 1 calc R . P A 2
C13A C 0.9512(4) 0.3926(3) 0.23565(17) 0.0271(9) Uani 0.524(5) 1 d . . P A 1
H13A H 0.8588 0.3717 0.1990 0.032 Uiso 0.524(5) 1 calc R . P A 1
H13B H 0.9100 0.3609 0.2695 0.032 Uiso 0.524(5) 1 calc R . P A 1
C13' C 1.0291(4) 0.4204(2) 0.20484(16) 0.0218(9) Uani 0.476(5) 1 d . . P A 2
H13C H 1.1355 0.4196 0.1858 0.026 Uiso 0.476(5) 1 calc R . P A 2
H13D H 0.9388 0.4020 0.1677 0.026 Uiso 0.476(5) 1 calc R . P A 2
C14A C 1.0034(6) 0.5084(4) 0.2658(3) 0.0235(9) Uani 0.524(5) 1 d . . P A 1
C14' C 1.0435(6) 0.5282(4) 0.2490(3) 0.0193(10) Uani 0.476(5) 1 d . . P A 2
C15A C 1.1130(14) 0.5582(10) 0.3253(5) 0.0237(15) Uani 0.524(5) 1 d . . P A 1
H15A H 1.1545 0.5188 0.3480 0.028 Uiso 0.524(5) 1 calc R . P A 1
C16A C 1.16131(19) 0.66520(12) 0.35148(8) 0.0252(3) Uani 1 1 d . . . . .
H16A H 1.2436 0.6966 0.3894 0.030 Uiso 0.524(5) 1 calc R . P A 1
H16B H 1.2192 0.6895 0.3951 0.030 Uiso 0.476(5) 1 calc R . P A 2
C17A C 1.0946(2) 0.72792(12) 0.32459(8) 0.0254(3) Uani 1 1 d . . . . .
C18A C 0.9932(2) 0.68498(14) 0.26392(8) 0.0299(4) Uani 1 1 d . . . . .
H18A H 0.9539 0.7257 0.2417 0.036 Uiso 0.524(5) 1 calc R . P A 1
H18B H 0.9363 0.7268 0.2494 0.036 Uiso 0.476(5) 1 calc R . P A 2
C19A C 0.9496(14) 0.5703(7) 0.2356(5) 0.0267(17) Uani 0.524(5) 1 d . . P A 1
H19A H 0.8805 0.5386 0.1941 0.032 Uiso 0.524(5) 1 calc R . P A 1
C20A C 1.1281(2) 0.84018(13) 0.36258(9) 0.0313(4) Uani 1 1 d . . . . .
H20A H 1.2466 0.8675 0.3833 0.038 Uiso 1 1 calc R . . . .
H20B H 1.1107 0.8778 0.3316 0.038 Uiso 1 1 calc R . . . .
C21A C 1.0573(2) 0.86139(11) 0.47903(8) 0.0246(3) Uani 1 1 d . . . . .
C22A C 0.9060(2) 0.87468(11) 0.51214(9) 0.0265(4) Uani 1 1 d . . . . .
C23A C 0.7877(2) 0.88043(12) 0.46622(9) 0.0323(4) Uani 1 1 d . . . . .
C24A C 0.8588(2) 0.86972(12) 0.40250(9) 0.0328(4) Uani 1 1 d . . . . .
C25A C 0.6336(2) 0.89313(13) 0.48208(11) 0.0395(5) Uani 1 1 d . . . . .
H25A H 0.5535 0.8976 0.4505 0.047 Uiso 1 1 calc R . . . .
C26A C 0.6000(2) 0.89916(13) 0.54612(11) 0.0412(5) Uani 1 1 d . . . . .
H26A H 0.4947 0.9078 0.5586 0.049 Uiso 1 1 calc R . . . .
C27A C 0.7182(2) 0.89271(12) 0.59240(10) 0.0365(4) Uani 1 1 d . . . . .
H27A H 0.6919 0.8967 0.6358 0.044 Uiso 1 1 calc R . . . .
C28A C 0.8743(2) 0.88050(12) 0.57597(9) 0.0297(4) Uani 1 1 d . . . . .
H28A H 0.9554 0.8764 0.6073 0.036 Uiso 1 1 calc R . . . .
O1B O 0.56914(15) 0.12963(8) 0.02880(6) 0.0291(3) Uani 1 1 d . . . . .
O2B O 0.32758(16) 1.37770(9) 0.35041(6) 0.0342(3) Uani 1 1 d . . . . .
O3B O 0.71048(14) 1.35501(8) 0.50275(6) 0.0266(3) Uani 1 1 d . . . . .
N1B N 0.50624(17) 0.52587(10) 0.14323(6) 0.0230(3) Uani 1 1 d . . . . .
N2B N 0.54660(16) 0.73918(10) 0.20929(6) 0.0236(3) Uani 1 1 d . . . . .
N3B N 0.54339(17) 1.35925(9) 0.41422(6) 0.0227(3) Uani 1 1 d . . . . .
C1B C 0.6537(2) 0.10623(12) -0.02816(9) 0.0318(4) Uani 1 1 d . . . . .
H1BA H 0.6085 0.1303 -0.0620 0.048 Uiso 1 1 calc GR . . . .
H1BB H 0.6366 0.0320 -0.0457 0.048 Uiso 1 1 calc GR . . . .
H1BC H 0.7740 0.1404 -0.0159 0.048 Uiso 1 1 calc GR . . . .
C2B C 0.5687(2) 0.22982(12) 0.05615(8) 0.0238(3) Uani 1 1 d . . . . .
C3B C 0.4727(2) 0.24935(12) 0.10800(8) 0.0265(3) Uani 1 1 d . . . . .
H3B H 0.4167 0.1947 0.1229 0.032 Uiso 1 1 calc R . . . .
C4B C 0.4577(2) 0.34620(12) 0.13785(8) 0.0262(3) Uani 1 1 d . . . . .
H4B H 0.3918 0.3574 0.1731 0.031 Uiso 1 1 calc R . . . .
C5B C 0.53832(19) 0.42921(11) 0.11704(8) 0.0221(3) Uani 1 1 d . . . . .
C6B C 0.6544(2) 0.31085(12) 0.03646(8) 0.0247(3) Uani 1 1 d . . . . .
H6B H 0.7232 0.2996 0.0022 0.030 Uiso 1 1 calc R . . . .
C7B C 0.6394(2) 0.40946(12) 0.06723(8) 0.0241(3) Uani 1 1 d . . . . .
H7B H 0.7001 0.4646 0.0537 0.029 Uiso 1 1 calc R . . . .
C8B C 0.5154(2) 0.56668(12) 0.21542(8) 0.0247(3) Uani 1 1 d . . . . .
H8BA H 0.6330 0.5835 0.2358 0.030 Uiso 1 1 calc R . . . .
H8BB H 0.4463 0.5138 0.2319 0.030 Uiso 1 1 calc R . . . .
C9B C 0.4535(2) 0.66164(13) 0.23565(8) 0.0272(3) Uani 1 1 d . . . . .
H9BA H 0.3327 0.6435 0.2191 0.033 Uiso 1 1 calc R . . . .
H9BB H 0.4668 0.6895 0.2845 0.033 Uiso 1 1 calc R . . . .
C10B C 0.5867(2) 0.60463(11) 0.11490(8) 0.0239(3) Uani 1 1 d . . . . .
H10E H 0.5657 0.5763 0.0660 0.029 Uiso 1 1 calc R . . . .
H10F H 0.7095 0.6250 0.1283 0.029 Uiso 1 1 calc R . . . .
C11B C 0.5207(2) 0.69801(12) 0.13750(8) 0.0256(3) Uani 1 1 d . . . . .
H11E H 0.5797 0.7509 0.1187 0.031 Uiso 1 1 calc R . . . .
H11F H 0.3994 0.6790 0.1213 0.031 Uiso 1 1 calc R . . . .
C12B C 0.5018(2) 0.83553(12) 0.23444(8) 0.0269(4) Uani 1 1 d . . . . .
H12E H 0.5086 0.8552 0.2832 0.032 Uiso 1 1 calc R . . . .
H12F H 0.3845 0.8260 0.2164 0.032 Uiso 1 1 calc R . . . .
C13B C 0.6177(2) 0.92125(12) 0.21539(8) 0.0296(4) Uani 1 1 d . . . . .
H13E H 0.7343 0.9162 0.2209 0.035 Uiso 1 1 calc R . . . .
H13F H 0.5865 0.9109 0.1680 0.035 Uiso 1 1 calc R . . . .
C14B C 0.6133(2) 1.02780(12) 0.25517(8) 0.0285(4) Uani 1 1 d . . . . .
C15B C 0.6892(2) 1.07132(13) 0.32061(9) 0.0315(4) Uani 1 1 d . . . . .
H15B H 0.7331 1.0308 0.3416 0.038 Uiso 1 1 calc R . . . .
C16B C 0.7020(2) 1.17229(13) 0.35566(8) 0.0286(4) Uani 1 1 d . . . . .
H16C H 0.7567 1.2007 0.3999 0.034 Uiso 1 1 calc R . . . .
C17B C 0.6351(2) 1.23266(12) 0.32645(8) 0.0252(3) Uani 1 1 d . . . . .
C18B C 0.5519(2) 1.18875(13) 0.26246(8) 0.0296(4) Uani 1 1 d . . . . .
H18C H 0.5010 1.2280 0.2427 0.036 Uiso 1 1 calc R . . . .
C19B C 0.5424(2) 1.08763(13) 0.22695(8) 0.0308(4) Uani 1 1 d . . . . .
H19B H 0.4868 1.0590 0.1829 0.037 Uiso 1 1 calc R . . . .
C20B C 0.6566(2) 1.34422(12) 0.36389(8) 0.0256(3) Uani 1 1 d . . . . .
H20C H 0.7740 1.3756 0.3855 0.031 Uiso 1 1 calc R . . . .
H20D H 0.6359 1.3800 0.3322 0.031 Uiso 1 1 calc R . . . .
C21B C 0.58003(19) 1.36151(11) 0.47926(8) 0.0212(3) Uani 1 1 d . . . . .
C22B C 0.42716(19) 1.37450(11) 0.51130(8) 0.0228(3) Uani 1 1 d . . . . .
C23B C 0.3107(2) 1.38106(11) 0.46484(8) 0.0248(3) Uani 1 1 d . . . . .
C24B C 0.3856(2) 1.37274(11) 0.40207(8) 0.0251(3) Uani 1 1 d . . . . .
C25B C 0.1554(2) 1.39275(12) 0.47970(10) 0.0306(4) Uani 1 1 d . . . . .
H25B H 0.0764 1.3975 0.4478 0.037 Uiso 1 1 calc R . . . .
C26B C 0.1191(2) 1.39735(12) 0.54339(10) 0.0331(4) Uani 1 1 d . . . . .
H26B H 0.0127 1.4047 0.5551 0.040 Uiso 1 1 calc R . . . .
C27B C 0.2358(2) 1.39136(12) 0.59014(9) 0.0316(4) Uani 1 1 d . . . . .
H27B H 0.2079 1.3951 0.6333 0.038 Uiso 1 1 calc R . . . .
C28B C 0.3931(2) 1.38002(11) 0.57477(8) 0.0262(3) Uani 1 1 d . . . . .
H28B H 0.4734 1.3763 0.6066 0.031 Uiso 1 1 calc R . . . .

loop_
_atom_site_aniso_label
_atom_site_aniso_U_11
_atom_site_aniso_U_22
_atom_site_aniso_U_33
_atom_site_aniso_U_23
_atom_site_aniso_U_13
_atom_site_aniso_U_12
O1A 0.0302(6) 0.0189(5) 0.0241(6) 0.0024(4) -0.0006(4) 0.0102(4)
O2A 0.0630(9) 0.0384(7) 0.0368(8) 0.0002(6) -0.0210(7) 0.0264(7)
O3A 0.0251(6) 0.0318(6) 0.0319(7) 0.0093(5) -0.0040(5) 0.0084(5)
N1A 0.0243(6) 0.0182(6) 0.0261(7) 0.0020(5) -0.0007(5) 0.0080(5)
N2A 0.0245(18) 0.0185(14) 0.019(2) 0.0049(14) 0.0046(13) 0.0067(13)
N2A' 0.027(2) 0.0201(16) 0.015(2) 0.0025(16) -0.0002(14) 0.0086(16)
N3A 0.0337(7) 0.0168(6) 0.0278(7) 0.0021(5) -0.0072(6) 0.0090(5)
C11' 0.030(3) 0.0165(19) 0.026(4) 0.000(2) 0.003(2) 0.014(2)
C1A 0.0433(10) 0.0209(7) 0.0239(8) 0.0012(6) -0.0019(7) 0.0123(7)
C9' 0.037(5) 0.021(3) 0.020(4) 0.005(3) -0.001(3) 0.012(3)
C2A 0.0213(7) 0.0175(7) 0.0217(8) 0.0043(6) 0.0043(6) 0.0062(6)
C19' 0.022(3) 0.024(4) 0.023(3) 0.007(2) -0.005(2) 0.009(3)
C3A 0.0246(7) 0.0208(7) 0.0216(8) 0.0037(6) -0.0001(6) 0.0067(6)
C15' 0.020(4) 0.027(3) 0.025(5) 0.004(3) 0.009(3) 0.014(3)
C4A 0.0241(7) 0.0212(7) 0.0255(8) 0.0065(6) -0.0001(6) 0.0088(6)
C5A 0.0199(7) 0.0191(7) 0.0225(8) 0.0042(6) 0.0044(6) 0.0069(6)
C6A 0.0243(7) 0.0222(7) 0.0210(8) 0.0037(6) 0.0000(6) 0.0074(6)
C7A 0.0246(7) 0.0233(7) 0.0240(8) 0.0071(6) 0.0004(6) 0.0098(6)
C8A 0.0263(8) 0.0216(8) 0.0277(9) 0.0013(6) -0.0034(6) 0.0078(6)
C9A 0.024(2) 0.024(3) 0.017(4) 0.002(3) 0.003(2) 0.006(2)
C10A 0.0419(10) 0.0206(8) 0.0373(10) 0.0073(7) -0.0057(8) 0.0088(7)
C11A 0.031(3) 0.0222(19) 0.023(3) -0.001(2) -0.003(2) 0.012(2)
C12A 0.0222(15) 0.0198(14) 0.0216(15) 0.0036(11) 0.0050(11) 0.0071(11)
C12' 0.0256(17) 0.0199(18) 0.0223(17) 0.0040(13) 0.0057(13) 0.0103(14)
C13A 0.0220(15) 0.0206(17) 0.0348(19) 0.0020(13) 0.0051(14) 0.0067(13)
C13' 0.0214(16) 0.0214(16) 0.0232(17) 0.0052(13) 0.0043(13) 0.0088(13)
C14A 0.018(2) 0.021(2) 0.031(3) 0.0044(15) 0.0069(16) 0.0087(16)
C14' 0.017(2) 0.017(2) 0.023(2) 0.0045(15) 0.0055(16) 0.0042(17)
C15A 0.020(3) 0.030(3) 0.022(4) 0.003(2) 0.007(2) 0.015(3)
C16A 0.0210(7) 0.0266(8) 0.0247(8) 0.0026(6) 0.0016(6) 0.0077(6)
C17A 0.0243(8) 0.0248(8) 0.0237(8) 0.0051(6) 0.0027(6) 0.0039(6)
C18A 0.0262(8) 0.0356(9) 0.0263(9) 0.0048(7) 0.0020(6) 0.0121(7)
C19A 0.023(3) 0.023(4) 0.028(4) -0.004(2) -0.001(2) 0.010(3)
C20A 0.0378(9) 0.0237(8) 0.0289(9) 0.0091(7) -0.0028(7) 0.0025(7)
C21A 0.0267(8) 0.0129(7) 0.0304(8) 0.0035(6) -0.0050(6) 0.0042(6)
C22A 0.0263(8) 0.0128(7) 0.0353(9) 0.0013(6) -0.0048(7) 0.0051(6)
C23A 0.0311(9) 0.0146(7) 0.0430(10) -0.0024(6) -0.0108(7) 0.0088(6)
C24A 0.0405(10) 0.0164(7) 0.0360(10) -0.0013(6) -0.0133(8) 0.0130(7)
C25A 0.0331(9) 0.0203(8) 0.0566(13) -0.0019(8) -0.0120(8) 0.0126(7)
C26A 0.0286(9) 0.0193(8) 0.0669(14) -0.0009(8) 0.0016(9) 0.0094(7)
C27A 0.0353(9) 0.0173(8) 0.0507(12) 0.0025(7) 0.0066(8) 0.0060(7)
C28A 0.0306(8) 0.0166(7) 0.0382(10) 0.0044(6) 0.0005(7) 0.0061(6)
O1B 0.0350(6) 0.0182(5) 0.0318(6) 0.0060(4) 0.0017(5) 0.0058(5)
O2B 0.0387(7) 0.0311(6) 0.0298(7) 0.0022(5) -0.0089(5) 0.0158(5)
O3B 0.0252(6) 0.0282(6) 0.0273(6) 0.0064(5) 0.0014(4) 0.0121(5)
N1B 0.0260(6) 0.0198(6) 0.0221(7) 0.0053(5) 0.0031(5) 0.0058(5)
N2B 0.0245(6) 0.0237(6) 0.0217(7) 0.0028(5) 0.0032(5) 0.0101(5)
N3B 0.0255(7) 0.0191(6) 0.0221(7) 0.0017(5) 0.0007(5) 0.0099(5)
C1B 0.0404(10) 0.0215(7) 0.0307(9) 0.0036(6) 0.0022(7) 0.0093(7)
C2B 0.0244(7) 0.0195(7) 0.0248(8) 0.0049(6) -0.0055(6) 0.0056(6)
C3B 0.0276(8) 0.0230(8) 0.0275(8) 0.0105(6) -0.0023(6) 0.0026(6)
C4B 0.0260(8) 0.0249(8) 0.0258(8) 0.0084(6) 0.0011(6) 0.0035(6)
C5B 0.0208(7) 0.0215(7) 0.0219(8) 0.0054(6) -0.0028(6) 0.0048(6)
C6B 0.0252(8) 0.0223(7) 0.0254(8) 0.0067(6) 0.0002(6) 0.0061(6)
C7B 0.0237(7) 0.0205(7) 0.0266(8) 0.0072(6) 0.0008(6) 0.0041(6)
C8B 0.0238(7) 0.0249(8) 0.0240(8) 0.0066(6) 0.0041(6) 0.0054(6)
C9B 0.0239(8) 0.0327(8) 0.0254(8) 0.0073(7) 0.0059(6) 0.0103(7)
C10B 0.0276(8) 0.0199(7) 0.0239(8) 0.0053(6) 0.0052(6) 0.0075(6)
C11B 0.0298(8) 0.0229(7) 0.0235(8) 0.0042(6) 0.0020(6) 0.0105(6)
C12B 0.0244(8) 0.0290(8) 0.0259(8) 0.0012(6) 0.0010(6) 0.0144(6)
C13B 0.0355(9) 0.0258(8) 0.0273(9) 0.0018(7) 0.0043(7) 0.0161(7)
C14B 0.0331(9) 0.0257(8) 0.0266(9) 0.0019(6) 0.0017(7) 0.0158(7)
C15B 0.0422(10) 0.0288(8) 0.0271(9) 0.0054(7) -0.0013(7) 0.0217(8)
C16B 0.0367(9) 0.0291(8) 0.0200(8) 0.0024(6) -0.0018(7) 0.0169(7)
C17B 0.0310(8) 0.0236(8) 0.0217(8) 0.0033(6) 0.0038(6) 0.0135(6)
C18B 0.0383(9) 0.0294(8) 0.0240(8) 0.0051(6) -0.0012(7) 0.0194(7)
C19B 0.0366(9) 0.0310(9) 0.0231(8) 0.0008(7) -0.0045(7) 0.0172(7)
C20B 0.0322(8) 0.0246(8) 0.0215(8) 0.0052(6) 0.0053(6) 0.0128(7)
C21B 0.0247(7) 0.0134(6) 0.0237(8) 0.0019(5) 0.0016(6) 0.0073(5)
C22B 0.0228(7) 0.0132(6) 0.0296(8) 0.0021(6) 0.0024(6) 0.0057(6)
C23B 0.0239(7) 0.0134(6) 0.0322(9) 0.0004(6) -0.0015(6) 0.0056(6)
C24B 0.0274(8) 0.0142(7) 0.0283(8) -0.0016(6) -0.0041(6) 0.0077(6)
C25B 0.0237(8) 0.0176(7) 0.0464(11) 0.0034(7) 0.0010(7) 0.0071(6)
C26B 0.0264(8) 0.0176(7) 0.0528(12) 0.0053(7) 0.0116(8) 0.0075(6)
C27B 0.0347(9) 0.0180(7) 0.0424(10) 0.0074(7) 0.0158(8) 0.0083(7)
C28B 0.0305(8) 0.0178(7) 0.0304(9) 0.0058(6) 0.0066(7) 0.0083(6)

loop_
_atom_type_symbol
_atom_type_description
_atom_type_scat_dispersion_real
_atom_type_scat_dispersion_imag
_atom_type_scat_source
C C 0.0181 0.0091 'International Tables Vol C Tables 4.2.6.8 and 6.1.1.4'
H H 0.0000 0.0000 'International Tables Vol C Tables 4.2.6.8 and 6.1.1.4'
N N 0.0311 0.0180 'International Tables Vol C Tables 4.2.6.8 and 6.1.1.4'
O O 0.0492 0.0322 'International Tables Vol C Tables 4.2.6.8 and 6.1.1.4'

loop_
_geom_angle_atom_site_label_1
_geom_angle_atom_site_label_2
_geom_angle_atom_site_label_3
_geom_angle
_geom_angle_site_symmetry_1
_geom_angle_site_symmetry_3
C2A O1A C1A 116.83(12) . .
C5A N1A C8A 116.04(12) . .
C5A N1A C10A 114.83(13) . .
C8A N1A C10A 110.93(13) . .
C11A N2A C9A 107.4(6) . .
C11A N2A C12A 115.9(4) . .
C12A N2A C9A 114.4(6) . .
C11' N2A' C12' 110.1(4) . .
C9' N2A' C11' 110.2(7) . .
C9' N2A' C12' 107.9(6) . .
C21A N3A C20A 124.48(14) . .
C24A N3A C20A 123.28(15) . .
C24A N3A C21A 112.21(15) . .
N2A' C11' H11A 109.5 . .
N2A' C11' H11B 109.5 . .
N2A' C11' C10A 110.5(6) . .
H11A C11' H11B 108.1 . .
C10A C11' H11A 109.5 . .
C10A C11' H11B 109.5 . .
O1A C1A H1AA 109.5 . .
O1A C1A H1AB 109.5 . .
O1A C1A H1AC 109.5 . .
H1AA C1A H1AB 109.5 . .
H1AA C1A H1AC 109.5 . .
H1AB C1A H1AC 109.5 . .
N2A' C9' H9'A 110.3 . .
N2A' C9' H9'B 110.3 . .
N2A' C9' C8A 107.1(7) . .
H9'A C9' H9'B 108.5 . .
C8A C9' H9'A 110.3 . .
C8A C9' H9'B 110.3 . .
O1A C2A C3A 124.67(13) . .
O1A C2A C7A 116.08(13) . .
C7A C2A C3A 119.25(14) . .
C14' C19' H19' 120.8 . .
C18A C19' H19' 120.8 . .
C18A C19' C14' 118.4(10) . .
C2A C3A H3A 120.0 . .
C4A C3A C2A 119.92(14) . .
C4A C3A H3A 120.0 . .
C14' C15' H15' 119.2 . .
C16A C15' H15' 119.2 . .
C16A C15' C14' 121.6(10) . .
C3A C4A H4A 119.1 . .
C3A C4A C5A 121.89(14) . .
C5A C4A H4A 119.1 . .
C4A C5A N1A 120.14(14) . .
C4A C5A C6A 117.13(13) . .
C6A C5A N1A 122.68(13) . .
C5A C6A H6A 119.5 . .
C7A C6A C5A 121.09(14) . .
C7A C6A H6A 119.5 . .
C2A C7A C6A 120.68(14) . .
C2A C7A H7A 119.7 . .
C6A C7A H7A 119.7 . .
N1A C8A C9' 113.1(5) . .
N1A C8A H8AA 110.0 . .
N1A C8A H8AB 110.0 . .
N1A C8A H8AC 109.0 . .
N1A C8A H8AD 109.0 . .
N1A C8A C9A 108.4(4) . .
C9' C8A H8AC 109.0 . .
C9' C8A H8AD 109.0 . .
H8AA C8A H8AB 108.4 . .
H8AC C8A H8AD 107.8 . .
C9A C8A H8AA 110.0 . .
C9A C8A H8AB 110.0 . .
N2A C9A C8A 113.1(6) . .
N2A C9A H9AA 108.9 . .
N2A C9A H9AB 108.9 . .
C8A C9A H9AA 108.9 . .
C8A C9A H9AB 108.9 . .
H9AA C9A H9AB 107.8 . .
N1A C10A C11' 104.0(3) . .
N1A C10A H10A 107.7 . .
N1A C10A H10B 107.7 . .
N1A C10A H10C 111.0 . .
N1A C10A H10D 111.0 . .
C11' C10A H10C 111.0 . .
C11' C10A H10D 111.0 . .
H10A C10A H10B 107.1 . .
H10C C10A H10D 109.0 . .
C11A C10A N1A 118.4(3) . .
C11A C10A H10A 107.7 . .
C11A C10A H10B 107.7 . .
N2A C11A H11C 109.9 . .
N2A C11A H11D 109.9 . .
C10A C11A N2A 108.7(6) . .
C10A C11A H11C 109.9 . .
C10A C11A H11D 109.9 . .
H11C C11A H11D 108.3 . .
N2A C12A H12A 107.7 . .
N2A C12A H12B 107.7 . .
N2A C12A C13A 118.3(3) . .
H12A C12A H12B 107.1 . .
C13A C12A H12A 107.7 . .
C13A C12A H12B 107.7 . .
N2A' C12' H12C 109.0 . .
N2A' C12' H12D 109.0 . .
N2A' C12' C13' 113.1(3) . .
H12C C12' H12D 107.8 . .
C13' C12' H12C 109.0 . .
C13' C12' H12D 109.0 . .
C12A C13A H13A 109.7 . .
C12A C13A H13B 109.7 . .
H13A C13A H13B 108.2 . .
C14A C13A C12A 109.9(3) . .
C14A C13A H13A 109.7 . .
C14A C13A H13B 109.7 . .
C12' C13' H13C 108.6 . .
C12' C13' H13D 108.6 . .
H13C C13' H13D 107.6 . .
C14' C13' C12' 114.8(3) . .
C14' C13' H13C 108.6 . .
C14' C13' H13D 108.6 . .
C15A C14A C13A 121.8(6) . .
C19A C14A C13A 121.8(6) . .
C19A C14A C15A 116.4(8) . .
C19' C14' C15' 119.6(9) . .
C19' C14' C13' 120.3(7) . .
C15' C14' C13' 120.0(7) . .
C14A C15A H15A 119.7 . .
C16A C15A C14A 120.6(9) . .
C16A C15A H15A 119.7 . .
C15' C16A H16B 121.8 . .
C15' C16A C17A 116.3(6) . .
C15A C16A H16A 118.4 . .
C17A C16A C15A 123.2(5) . .
C17A C16A H16A 118.4 . .
C17A C16A H16B 121.8 . .
C16A C17A C20A 119.77(15) . .
C18A C17A C16A 119.20(15) . .
C18A C17A C20A 121.00(15) . .
C19' C18A C17A 124.4(6) . .
C19' C18A H18B 117.8 . .
C17A C18A H18A 122.0 . .
C17A C18A H18B 117.8 . .
C17A C18A C19A 115.9(5) . .
C19A C18A H18A 122.0 . .
C14A C19A C18A 124.1(9) . .
C14A C19A H19A 117.9 . .
C18A C19A H19A 117.9 . .
N3A C20A C17A 111.82(14) . .
N3A C20A H20A 109.3 . .
N3A C20A H20B 109.3 . .
C17A C20A H20A 109.3 . .
C17A C20A H20B 109.3 . .
H20A C20A H20B 107.9 . .
O3A C21A N3A 125.11(16) . .
O3A C21A C22A 129.05(16) . .
N3A C21A C22A 105.84(14) . .
C23A C22A C21A 107.85(16) . .
C28A C22A C21A 130.64(15) . .
C28A C22A C23A 121.50(17) . .
C22A C23A C24A 108.22(16) . .
C25A C23A C22A 121.72(19) . .
C25A C23A C24A 130.06(17) . .
O2A C24A N3A 124.7(2) . .
O2A C24A C23A 129.42(18) . .
N3A C24A C23A 105.86(14) . .
C23A C25A H25A 121.3 . .
C23A C25A C26A 117.42(18) . .
C26A C25A H25A 121.3 . .
C25A C26A H26A 119.5 . .
C25A C26A C27A 121.09(18) . .
C27A C26A H26A 119.5 . .
C26A C27A H27A 119.5 . .
C28A C27A C26A 121.0(2) . .
C28A C27A H27A 119.5 . .
C22A C28A C27A 117.21(17) . .
C22A C28A H28A 121.4 . .
C27A C28A H28A 121.4 . .
C2B O1B C1B 116.84(13) . .
C5B N1B C8B 117.09(13) . .
C5B N1B C10B 115.85(12) . .
C10B N1B C8B 111.94(12) . .
C9B N2B C11B 108.58(12) . .
C9B N2B C12B 111.57(13) . .
C11B N2B C12B 113.16(13) . .
C21B N3B C20B 124.41(13) . .
C24B N3B C20B 123.20(14) . .
C24B N3B C21B 112.39(13) . .
O1B C1B H1BA 109.5 . .
O1B C1B H1BB 109.5 . .
O1B C1B H1BC 109.5 . .
H1BA C1B H1BB 109.5 . .
H1BA C1B H1BC 109.5 . .
H1BB C1B H1BC 109.5 . .
O1B C2B C3B 115.81(14) . .
O1B C2B C6B 125.41(15) . .
C6B C2B C3B 118.77(15) . .
C2B C3B H3B 119.4 . .
C4B C3B C2B 121.20(15) . .
C4B C3B H3B 119.4 . .
C3B C4B H4B 119.4 . .
C3B C4B C5B 121.14(15) . .
C5B C4B H4B 119.4 . .
C4B C5B N1B 120.24(14) . .
C7B C5B N1B 122.61(14) . .
C7B C5B C4B 117.00(14) . .
C2B C6B H6B 120.1 . .
C2B C6B C7B 119.78(15) . .
C7B C6B H6B 120.1 . .
C5B C7B C6B 122.01(15) . .
C5B C7B H7B 119.0 . .
C6B C7B H7B 119.0 . .
N1B C8B H8BA 109.4 . .
N1B C8B H8BB 109.4 . .
N1B C8B C9B 111.30(13) . .
H8BA C8B H8BB 108.0 . .
C9B C8B H8BA 109.4 . .
C9B C8B H8BB 109.4 . .
N2B C9B C8B 110.86(13) . .
N2B C9B H9BA 109.5 . .
N2B C9B H9BB 109.5 . .
C8B C9B H9BA 109.5 . .
C8B C9B H9BB 109.5 . .
H9BA C9B H9BB 108.1 . .
N1B C10B H10E 109.4 . .
N1B C10B H10F 109.4 . .
N1B C10B C11B 111.35(13) . .
H10E C10B H10F 108.0 . .
C11B C10B H10E 109.4 . .
C11B C10B H10F 109.4 . .
N2B C11B C10B 110.16(13) . .
N2B C11B H11E 109.6 . .
N2B C11B H11F 109.6 . .
C10B C11B H11E 109.6 . .
C10B C11B H11F 109.6 . .
H11E C11B H11F 108.1 . .
N2B C12B H12E 109.3 . .
N2B C12B H12F 109.3 . .
N2B C12B C13B 111.50(13) . .
H12E C12B H12F 108.0 . .
C13B C12B H12E 109.3 . .
C13B C12B H12F 109.3 . .
C12B C13B H13E 108.7 . .
C12B C13B H13F 108.7 . .
H13E C13B H13F 107.6 . .
C14B C13B C12B 114.36(14) . .
C14B C13B H13E 108.7 . .
C14B C13B H13F 108.7 . .
C15B C14B C13B 120.45(15) . .
C19B C14B C13B 121.52(15) . .
C19B C14B C15B 117.93(15) . .
C14B C15B H15B 119.3 . .
C16B C15B C14B 121.35(15) . .
C16B C15B H15B 119.3 . .
C15B C16B H16C 119.8 . .
C15B C16B C17B 120.36(15) . .
C17B C16B H16C 119.8 . .
C16B C17B C20B 120.08(14) . .
C18B C17B C16B 118.81(14) . .
C18B C17B C20B 121.10(14) . .
C17B C18B H18C 119.7 . .
C17B C18B C19B 120.52(15) . .
C19B C18B H18C 119.7 . .
C14B C19B H19B 119.5 . .
C18B C19B C14B 120.91(15) . .
C18B C19B H19B 119.5 . .
N3B C20B C17B 112.93(13) . .
N3B C20B H20C 109.0 . .
N3B C20B H20D 109.0 . .
C17B C20B H20C 109.0 . .
C17B C20B H20D 109.0 . .
H20C C20B H20D 107.8 . .
O3B C21B N3B 125.32(14) . .
O3B C21B C22B 129.12(15) . .
N3B C21B C22B 105.56(13) . .
C23B C22B C21B 108.01(14) . .
C28B C22B C21B 130.46(15) . .
C28B C22B C23B 121.53(15) . .
C22B C23B C24B 108.17(14) . .
C25B C23B C22B 121.69(17) . .
C25B C23B C24B 130.14(16) . .
O2B C24B N3B 125.04(16) . .
O2B C24B C23B 129.12(16) . .
N3B C24B C23B 105.83(14) . .
C23B C25B H25B 121.4 . .
C23B C25B C26B 117.26(17) . .
C26B C25B H25B 121.4 . .
C25B C26B H26B 119.4 . .
C27B C26B C25B 121.19(16) . .
C27B C26B H26B 119.4 . .
C26B C27B H27B 119.4 . .
C26B C27B C28B 121.17(17) . .
C28B C27B H27B 119.4 . .
C22B C28B C27B 117.15(16) . .
C22B C28B H28B 121.4 . .
C27B C28B H28B 121.4 . .

loop_
_geom_bond_atom_site_label_1
_geom_bond_atom_site_label_2
_geom_bond_distance
_geom_bond_site_symmetry_2
O1A C1A 1.4264(19) .
O1A C2A 1.3717(17) .
O2A C24A 1.208(2) .
O3A C21A 1.210(2) .
N1A C5A 1.4151(18) .
N1A C8A 1.460(2) .
N1A C10A 1.464(2) .
N2A C9A 1.466(7) .
N2A C11A 1.444(9) .
N2A C12A 1.453(5) .
N2A' C11' 1.467(10) .
N2A' C9' 1.456(10) .
N2A' C12' 1.475(6) .
N3A C20A 1.465(2) .
N3A C21A 1.393(2) .
N3A C24A 1.391(2) .
C11' H11A 0.9900 .
C11' H11B 0.9900 .
C11' C10A 1.629(8) .
C1A H1AA 0.9800 .
C1A H1AB 0.9800 .
C1A H1AC 0.9800 .
C9' H9'A 0.9900 .
C9' H9'B 0.9900 .
C9' C8A 1.529(14) .
C2A C3A 1.391(2) .
C2A C7A 1.387(2) .
C19' H19' 0.9500 .
C19' C14' 1.392(12) .
C19' C18A 1.284(13) .
C3A H3A 0.9500 .
C3A C4A 1.389(2) .
C15' H15' 0.9500 .
C15' C14' 1.393(15) .
C15' C16A 1.384(15) .
C4A H4A 0.9500 .
C4A C5A 1.401(2) .
C5A C6A 1.405(2) .
C6A H6A 0.9500 .
C6A C7A 1.389(2) .
C7A H7A 0.9500 .
C8A H8AA 0.9900 .
C8A H8AB 0.9900 .
C8A H8AC 0.9900 .
C8A H8AD 0.9900 .
C8A C9A 1.527(13) .
C9A H9AA 0.9900 .
C9A H9AB 0.9900 .
C10A H10A 0.9900 .
C10A H10B 0.9900 .
C10A H10C 0.9900 .
C10A H10D 0.9900 .
C10A C11A 1.436(8) .
C11A H11C 0.9900 .
C11A H11D 0.9900 .
C12A H12A 0.9900 .
C12A H12B 0.9900 .
C12A C13A 1.537(4) .
C12' H12C 0.9900 .
C12' H12D 0.9900 .
C12' C13' 1.515(5) .
C13A H13A 0.9900 .
C13A H13B 0.9900 .
C13A C14A 1.518(6) .
C13' H13C 0.9900 .
C13' H13D 0.9900 .
C13' C14' 1.514(6) .
C14A C15A 1.408(14) .
C14A C19A 1.374(10) .
C15A H15A 0.9500 .
C15A C16A 1.400(13) .
C16A H16A 0.9500 .
C16A H16B 0.9500 .
C16A C17A 1.393(2) .
C17A C18A 1.390(2) .
C17A C20A 1.508(2) .
C18A H18A 0.9500 .
C18A H18B 0.9500 .
C18A C19A 1.502(10) .
C19A H19A 0.9500 .
C20A H20A 0.9900 .
C20A H20B 0.9900 .
C21A C22A 1.493(2) .
C22A C23A 1.387(2) .
C22A C28A 1.382(3) .
C23A C24A 1.489(3) .
C23A C25A 1.377(3) .
C25A H25A 0.9500 .
C25A C26A 1.390(3) .
C26A H26A 0.9500 .
C26A C27A 1.396(3) .
C27A H27A 0.9500 .
C27A C28A 1.395(3) .
C28A H28A 0.9500 .
O1B C1B 1.427(2) .
O1B C2B 1.3702(18) .
O2B C24B 1.209(2) .
O3B C21B 1.205(2) .
N1B C5B 1.4171(19) .
N1B C8B 1.468(2) .
N1B C10B 1.460(2) .
N2B C9B 1.454(2) .
N2B C11B 1.454(2) .
N2B C12B 1.4608(19) .
N3B C20B 1.463(2) .
N3B C21B 1.395(2) .
N3B C24B 1.391(2) .
C1B H1BA 0.9800 .
C1B H1BB 0.9800 .
C1B H1BC 0.9800 .
C2B C3B 1.396(2) .
C2B C6B 1.384(2) .
C3B H3B 0.9500 .
C3B C4B 1.374(2) .
C4B H4B 0.9500 .
C4B C5B 1.408(2) .
C5B C7B 1.392(2) .
C6B H6B 0.9500 .
C6B C7B 1.399(2) .
C7B H7B 0.9500 .
C8B H8BA 0.9900 .
C8B H8BB 0.9900 .
C8B C9B 1.512(2) .
C9B H9BA 0.9900 .
C9B H9BB 0.9900 .
C10B H10E 0.9900 .
C10B H10F 0.9900 .
C10B C11B 1.515(2) .
C11B H11E 0.9900 .
C11B H11F 0.9900 .
C12B H12E 0.9900 .
C12B H12F 0.9900 .
C12B C13B 1.525(2) .
C13B H13E 0.9900 .
C13B H13F 0.9900 .
C13B C14B 1.511(2) .
C14B C15B 1.394(2) .
C14B C19B 1.394(2) .
C15B H15B 0.9500 .
C15B C16B 1.382(2) .
C16B H16C 0.9500 .
C16B C17B 1.395(2) .
C17B C18B 1.387(2) .
C17B C20B 1.510(2) .
C18B H18C 0.9500 .
C18B C19B 1.392(2) .
C19B H19B 0.9500 .
C20B H20C 0.9900 .
C20B H20D 0.9900 .
C21B C22B 1.494(2) .
C22B C23B 1.389(2) .
C22B C28B 1.380(2) .
C23B C24B 1.489(2) .
C23B C25B 1.378(2) .
C25B H25B 0.9500 .
C25B C26B 1.392(3) .
C26B H26B 0.9500 .
C26B C27B 1.391(3) .
C27B H27B 0.9500 .
C27B C28B 1.396(2) .
C28B H28B 0.9500 .

loop_
_geom_torsion_atom_site_label_1
_geom_torsion_atom_site_label_2
_geom_torsion_atom_site_label_3
_geom_torsion_atom_site_label_4
_geom_torsion
_geom_torsion_site_symmetry_1
_geom_torsion_site_symmetry_2
_geom_torsion_site_symmetry_3
_geom_torsion_site_symmetry_4
O1A C2A C3A C4A -179.95(14) . . . .
O1A C2A C7A C6A 178.85(14) . . . .
O3A C21A C22A C23A 178.26(15) . . . .
O3A C21A C22A C28A -2.2(3) . . . .
N1A C5A C6A C7A 177.92(14) . . . .
N1A C8A C9A N2A -57.0(8) . . . .
N1A C10A C11A N2A 55.5(5) . . . .
N2A C12A C13A C14A 176.0(3) . . . .
N2A' C11' C10A N1A 60.4(5) . . . .
N2A' C9' C8A N1A -59.1(8) . . . .
N2A' C12' C13' C14' -160.8(3) . . . .
N3A C21A C22A C23A -1.25(16) . . . .
N3A C21A C22A C28A 178.30(15) . . . .
C11' N2A' C9' C8A 59.1(9) . . . .
C11' N2A' C12' C13' -68.3(5) . . . .
C1A O1A C2A C3A 7.9(2) . . . .
C1A O1A C2A C7A -173.00(14) . . . .
C9' N2A' C11' C10A -62.7(7) . . . .
C9' N2A' C12' C13' 171.4(6) . . . .
C2A C3A C4A C5A 0.8(2) . . . .
C3A C2A C7A C6A -2.0(2) . . . .
C3A C4A C5A N1A -179.03(14) . . . .
C3A C4A C5A C6A -1.6(2) . . . .
C15' C16A C17A C18A 8.1(5) . . . .
C15' C16A C17A C20A -174.0(4) . . . .
C4A C5A C6A C7A 0.5(2) . . . .
C5A N1A C8A C9' -164.0(4) . . . .
C5A N1A C8A C9A 180.0(3) . . . .
C5A N1A C10A C11' 167.2(3) . . . .
C5A N1A C10A C11A 175.9(4) . . . .
C5A C6A C7A C2A 1.3(2) . . . .
C7A C2A C3A C4A 1.0(2) . . . .
C8A N1A C5A C4A 178.74(14) . . . .
C8A N1A C5A C6A 1.4(2) . . . .
C8A N1A C10A C11' -58.7(4) . . . .
C8A N1A C10A C11A -50.1(4) . . . .
C9A N2A C11A C10A -58.6(6) . . . .
C9A N2A C12A C13A -62.8(6) . . . .
C10A N1A C5A C4A -49.6(2) . . . .
C10A N1A C5A C6A 133.04(16) . . . .
C10A N1A C8A C9' 62.6(4) . . . .
C10A N1A C8A C9A 46.6(3) . . . .
C11A N2A C9A C8A 63.1(8) . . . .
C11A N2A C12A C13A 63.1(5) . . . .
C12A N2A C9A C8A -166.6(5) . . . .
C12A N2A C11A C10A 172.0(4) . . . .
C12A C13A C14A C15A -69.7(6) . . . .
C12A C13A C14A C19A 108.6(6) . . . .
C12' N2A' C11' C10A 178.4(4) . . . .
C12' N2A' C9' C8A 179.3(6) . . . .
C12' C13' C14' C19' -138.0(6) . . . .
C12' C13' C14' C15' 46.3(6) . . . .
C13A C14A C15A C16A 178.9(5) . . . .
C13A C14A C19A C18A 178.3(6) . . . .
C14A C15A C16A C17A 5.9(8) . . . .
C14' C19' C18A C17A 4.8(11) . . . .
C14' C15' C16A C17A -4.7(9) . . . .
C15A C14A C19A C18A -3.4(11) . . . .
C15A C16A C17A C18A -9.4(4) . . . .
C15A C16A C17A C20A 168.5(4) . . . .
C16A C15' C14' C19' 1.1(11) . . . .
C16A C15' C14' C13' 176.8(5) . . . .
C16A C17A C18A C19' -8.7(6) . . . .
C16A C17A C18A C19A 6.2(5) . . . .
C16A C17A C20A N3A -79.93(19) . . . .
C17A C18A C19A C14A 0.0(10) . . . .
C18A C19' C14' C15' -0.9(11) . . . .
C18A C19' C14' C13' -176.7(6) . . . .
C18A C17A C20A N3A 97.87(18) . . . .
C19A C14A C15A C16A 0.5(9) . . . .
C20A N3A C21A O3A 3.7(2) . . . .
C20A N3A C21A C22A -176.77(13) . . . .
C20A N3A C24A O2A -3.5(3) . . . .
C20A N3A C24A C23A 177.21(13) . . . .
C20A C17A C18A C19' 173.5(6) . . . .
C20A C17A C18A C19A -171.7(4) . . . .
C21A N3A C20A C17A 91.01(18) . . . .
C21A N3A C24A O2A 178.39(16) . . . .
C21A N3A C24A C23A -0.95(17) . . . .
C21A C22A C23A C24A 0.70(17) . . . .
C21A C22A C23A C25A -179.80(15) . . . .
C21A C22A C28A C27A -179.67(15) . . . .
C22A C23A C24A O2A -179.19(17) . . . .
C22A C23A C24A N3A 0.11(17) . . . .
C22A C23A C25A C26A -0.5(3) . . . .
C23A C22A C28A C27A -0.2(2) . . . .
C23A C25A C26A C27A 0.1(3) . . . .
C24A N3A C20A C17A -86.92(19) . . . .
C24A N3A C21A O3A -178.17(15) . . . .
C24A N3A C21A C22A 1.37(17) . . . .
C24A C23A C25A C26A 178.84(16) . . . .
C25A C23A C24A O2A 1.4(3) . . . .
C25A C23A C24A N3A -179.34(17) . . . .
C25A C26A C27A C28A 0.3(3) . . . .
C26A C27A C28A C22A -0.3(2) . . . .
C28A C22A C23A C24A -178.91(14) . . . .
C28A C22A C23A C25A 0.6(2) . . . .
O1B C2B C3B C4B -177.70(14) . . . .
O1B C2B C6B C7B 178.04(14) . . . .
O3B C21B C22B C23B 178.29(15) . . . .
O3B C21B C22B C28B -1.7(3) . . . .
N1B C5B C7B C6B -172.39(14) . . . .
N1B C8B C9B N2B -56.11(17) . . . .
N1B C10B C11B N2B 57.59(17) . . . .
N2B C12B C13B C14B -163.09(14) . . . .
N3B C21B C22B C23B -1.06(16) . . . .
N3B C21B C22B C28B 178.93(15) . . . .
C1B O1B C2B C3B 174.42(14) . . . .
C1B O1B C2B C6B -5.5(2) . . . .
C2B C3B C4B C5B 0.2(2) . . . .
C2B C6B C7B C5B -0.9(2) . . . .
C3B C2B C6B C7B -1.9(2) . . . .
C3B C4B C5B N1B 172.85(14) . . . .
C3B C4B C5B C7B -2.9(2) . . . .
C4B C5B C7B C6B 3.2(2) . . . .
C5B N1B C8B C9B -171.50(13) . . . .
C5B N1B C10B C11B 170.10(13) . . . .
C6B C2B C3B C4B 2.3(2) . . . .
C8B N1B C5B C4B 48.71(19) . . . .
C8B N1B C5B C7B -135.82(16) . . . .
C8B N1B C10B C11B -52.10(17) . . . .
C9B N2B C11B C10B -61.49(16) . . . .
C9B N2B C12B C13B 171.27(13) . . . .
C10B N1B C5B C4B -175.71(14) . . . .
C10B N1B C5B C7B -0.2(2) . . . .
C10B N1B C8B C9B 51.27(17) . . . .
C11B N2B C9B C8B 61.07(17) . . . .
C11B N2B C12B C13B -65.92(17) . . . .
C12B N2B C9B C8B -173.54(13) . . . .
C12B N2B C11B C10B 174.06(13) . . . .
C12B C13B C14B C15B 73.7(2) . . . .
C12B C13B C14B C19B -110.0(2) . . . .
C13B C14B C15B C16B 173.13(17) . . . .
C13B C14B C19B C18B -174.43(17) . . . .
C14B C15B C16B C17B 1.5(3) . . . .
C15B C14B C19B C18B 2.0(3) . . . .
C15B C16B C17B C18B 1.7(3) . . . .
C15B C16B C17B C20B -177.17(16) . . . .
C16B C17B C18B C19B -3.0(3) . . . .
C16B C17B C20B N3B -76.9(2) . . . .
C17B C18B C19B C14B 1.2(3) . . . .
C18B C17B C20B N3B 104.28(18) . . . .
C19B C14B C15B C16B -3.3(3) . . . .
C20B N3B C21B O3B 2.7(2) . . . .
C20B N3B C21B C22B -177.91(13) . . . .
C20B N3B C24B O2B -3.1(2) . . . .
C20B N3B C24B C23B 177.83(13) . . . .
C20B C17B C18B C19B 175.84(16) . . . .
C21B N3B C20B C17B 88.23(18) . . . .
C21B N3B C24B O2B 177.01(14) . . . .
C21B N3B C24B C23B -2.03(16) . . . .
C21B C22B C23B C24B -0.13(16) . . . .
C21B C22B C23B C25B 179.58(14) . . . .
C21B C22B C28B C27B -179.29(15) . . . .
C22B C23B C24B O2B -177.72(16) . . . .
C22B C23B C24B N3B 1.27(16) . . . .
C22B C23B C25B C26B -0.3(2) . . . .
C23B C22B C28B C27B 0.7(2) . . . .
C23B C25B C26B C27B 0.6(2) . . . .
C24B N3B C20B C17B -91.62(18) . . . .
C24B N3B C21B O3B -177.43(14) . . . .
C24B N3B C21B C22B 1.95(16) . . . .
C24B C23B C25B C26B 179.39(15) . . . .
C25B C23B C24B O2B 2.6(3) . . . .
C25B C23B C24B N3B -178.41(15) . . . .
C25B C26B C27B C28B -0.3(2) . . . .
C26B C27B C28B C22B -0.3(2) . . . .
C28B C22B C23B C24B 179.88(13) . . . .
C28B C22B C23B C25B -0.4(2) . . . .
